data_7132831
loop_
_publ_author_name
'Dong, Yuting'
'Qian, Long'
'Chen, Feng'
'Wang, Yue'
'Zhang, Tao'
'Qiu, Fengxian'
'Teranishi, Toshiharu'
'Xue, Songlin'

_publ_section_title
;
 Benzene-fused porphyrin(2.1.2.1) array: synthesis, structure, and
 electrocatalytic hydrogen evolution.
;
_journal_issue 29
_journal_name_full 'Chemical communications (Cambridge, England)'
_journal_page_first 3986
_journal_page_last 3989
_journal_paper_doi 10.1039/d4cc00267a
_journal_volume 60
_journal_year 2024
_chemical_formula_moiety 'C78 H26 Cu2 F20 N8, 2[CH2Cl2], 3[C6H14]'
_chemical_formula_sum 'C98 H72 Cl4 Cu2 F20 N8'
_chemical_formula_weight 2010.51
_space_group_crystal_system monoclinic
_space_group_IT_number 14
_space_group_name_Hall '-P 2ybc'
_space_group_name_H-M_alt 'P 1 21/c 1'
_atom_sites_solution_hydrogens geom
_atom_sites_solution_primary dual
_audit_creation_date 2024-03-11
_audit_creation_method
;
Olex2 1.5
(compiled 2024.02.16 svn.r378c4104 for OlexSys, GUI svn.r6928)
;
_audit_update_record
;
2024-03-11 deposited with the CCDC.	2024-03-11 downloaded from the CCDC.
;
_cell_angle_alpha 90
_cell_angle_beta 95.69(4)
_cell_angle_gamma 90
_cell_formula_units_Z 2
_cell_length_a 17.46(2)
_cell_length_b 22.68(3)
_cell_length_c 14.222(19)
_cell_measurement_reflns_used 1860
_cell_measurement_temperature 202.20
_cell_measurement_theta_max 20.55
_cell_measurement_theta_min 2.51
_cell_volume 5604(12)
_computing_cell_refinement 'SAINT V8.40B (Bruker, 2019)'
_computing_data_collection 'APEX5 V2023.9-2 (Bruker, 2023)'
_computing_data_reduction 'SAINT V8.40B (Bruker, 2019)'
_computing_molecular_graphics 'Olex2 1.5 (Dolomanov et al., 2009)'
_computing_publication_material 'Olex2 1.5 (Dolomanov et al., 2009)'
_computing_structure_refinement 'SHELXL 2019/3 (Sheldrick, 2015)'
_computing_structure_solution 'SHELXT 2018/2 (Sheldrick, 2018)'
_diffrn_ambient_temperature 202.20
_diffrn_detector CPAD
_diffrn_detector_area_resol_mean 7.41
_diffrn_detector_type 'Bruker PHOTON II'
_diffrn_measured_fraction_theta_full 0.993
_diffrn_measured_fraction_theta_max 0.993
_diffrn_measurement_device 'four-circle diffractometer'
_diffrn_measurement_device_type 'Bruker D8 VENTURE TXS PHOTON 100'
_diffrn_measurement_method '\w and \f shutterless scans'
_diffrn_measurement_specimen_support 'nylon loop'
_diffrn_radiation_monochromator 'Helios Multi-layer Optic'
_diffrn_radiation_probe x-ray
_diffrn_radiation_type MoK\a
_diffrn_radiation_wavelength 0.71073
_diffrn_reflns_av_R_equivalents 0.0573
_diffrn_reflns_av_unetI/netI 0.0732
_diffrn_reflns_Laue_measured_fraction_full 0.993
_diffrn_reflns_Laue_measured_fraction_max 0.993
_diffrn_reflns_limit_h_max 17
_diffrn_reflns_limit_h_min -16
_diffrn_reflns_limit_k_max 20
_diffrn_reflns_limit_k_min -22
_diffrn_reflns_limit_l_max 14
_diffrn_reflns_limit_l_min -14
_diffrn_reflns_number 15073
_diffrn_reflns_point_group_measured_fraction_full 0.993
_diffrn_reflns_point_group_measured_fraction_max 0.993
_diffrn_reflns_theta_full 20.816
_diffrn_reflns_theta_max 20.816
_diffrn_reflns_theta_min 1.979
_diffrn_source TXS
_diffrn_source_current 40.0
_diffrn_source_power 1.8
_diffrn_source_type 'Rotaing Anode'
_diffrn_source_voltage 45.0
_diffrn_standards_number 0
_exptl_absorpt_coefficient_mu 0.551
_exptl_absorpt_correction_T_max 0.7456
_exptl_absorpt_correction_T_min 0.3843
_exptl_absorpt_correction_type multi-scan
_exptl_absorpt_process_details
;
SADABS-2016/2 (Bruker,2016/2) was used for absorption correction.
wR2(int) was 0.1333 before and 0.0759 after correction.
The Ratio of minimum to maximum transmission is 0.5154.
The \l/2 correction factor is Not present.
;
_exptl_crystal_colour 'dark red'
_exptl_crystal_colour_modifier dark
_exptl_crystal_colour_primary red
_exptl_crystal_density_diffrn 1.191
_exptl_crystal_description block
_exptl_crystal_F_000 2044
_exptl_crystal_size_max 0.13
_exptl_crystal_size_mid 0.12
_exptl_crystal_size_min 0.1
_refine_diff_density_max 0.649
_refine_diff_density_min -0.506
_refine_diff_density_rms 0.085
_refine_ls_extinction_method none
_refine_ls_goodness_of_fit_ref 1.058
_refine_ls_hydrogen_treatment constr
_refine_ls_matrix_type full
_refine_ls_number_parameters 639
_refine_ls_number_reflns 5836
_refine_ls_number_restraints 1618
_refine_ls_restrained_S_all 0.960
_refine_ls_R_factor_all 0.1419
_refine_ls_R_factor_gt 0.1163
_refine_ls_shift/su_max 0.000
_refine_ls_shift/su_mean 0.000
_refine_ls_structure_factor_coef Fsqd
_refine_ls_weighting_details 'w=1/[\s^2^(Fo^2^)+(0.1400P)^2^+30.0000P] where P=(Fo^2^+2Fc^2^)/3'
_refine_ls_weighting_scheme calc
_refine_ls_wR_factor_gt 0.3117
_refine_ls_wR_factor_ref 0.3325
_reflns_Friedel_coverage 0.000
_reflns_number_gt 4016
_reflns_number_total 5836
_reflns_threshold_expression 'I > 2\s(I)'
_cod_data_source_file d4cc00267a2.cif
_cod_data_source_block 230621lu_lgpz191741_0m
_cod_depositor_comments
;
The following automatic conversions were performed:

data item '_diffrn_radiation_probe' value 'X-ray' was changed to
'x-ray' in accordance with the
/home/data/users/saulius/crontab/automatic-downloads/rss-feeds/RSC/lib/dictionaries/cif_core.dic
dictionary named 'cif_core.dic' version 2.4.2 last updated on
2011-04-26.

Automatic conversion script
Id: cif_fix_values 8170 2020-07-09 18:12:32Z antanas 

 Adding full bibliography for 7132831.cif.
;
_cod_original_cell_volume 5605(12)
_cod_database_code 7132831
_shelx_shelxl_version_number 2019/3
_shelx_space_group_comment
;
The symmetry employed for this shelxl refinement is uniquely defined
by the following loop, which should always be used as a source of
symmetry information in preference to the above space-group names.
They are only intended as comments.
;
_shelx_estimated_absorpt_t_max 0.947
_shelx_estimated_absorpt_t_min 0.932
_olex2_refinement_description
;
1. Fixed Uiso
 At 1.2 times of:
  All C(H) groups
2. Restrained distances
 C1-C25 \\sim C1A-C25 \\sim C13-C7A \\sim C7-C13
 with sigma of 0.02
 F1A-C2A \\sim F1-C2 \\sim F2-C3 \\sim F2A-C3A \\sim F3-C4 \\sim F3A-C4A \\sim
F4-C5 \\sim F4A-C5A \\sim F5-C6
 \\sim F5A-C6A \\sim F6A-C8A \\sim F6-C8 \\sim F7-C9 \\sim F7A-C9A \\sim F8-C10
\\sim F8A-C10A \\sim F9-C11 ~
 F9A-C11A \\sim F10-C12 \\sim F10A-C12A
 with sigma of 0.02
3. Uiso/Uaniso restraints and constraints
F1 \\sim F2 \\sim F3 \\sim F4 \\sim F5 \\sim C1 \\sim C2 \\sim C3 \\sim C4
\\sim C5 \\sim C6 \\sim F1A \\sim F2A \\sim F3A \\sim F4A \\sim F5A \\sim C1A
\\sim C2A \\sim C3A \\sim C4A \\sim C5A \\sim C6A: within 2A with sigma of 0.01
and sigma for terminal atoms of 0.02 within 2A
F6 \\sim F7 \\sim F8 \\sim F9 \\sim F10 \\sim C7 \\sim C8 \\sim C9 \\sim C10
\\sim C11 \\sim C12 \\sim F6A \\sim F7A \\sim F8A \\sim F9A \\sim F10A \\sim
C7A \\sim C8A \\sim C9A \\sim C10A \\sim C11A \\sim C12A: within 2A with sigma
of 0.01 and sigma for terminal atoms of 0.02 within 2A
4. Rigid body (RIGU) restrains
 All non-hydrogen atoms
 with sigma for 1-2 distances of 0.004 and sigma for 1-3 distances of 0.004
5. Others
 Sof(F6A)=Sof(F7A)=Sof(F8A)=Sof(F9A)=Sof(F10A)=Sof(C12A)=Sof(C7A)=Sof(C8A)=
 Sof(C9A)=Sof(C10A)=Sof(C11A)=1-FVAR(1)
 Sof(F6)=Sof(F7)=Sof(F8)=Sof(F9)=Sof(F10)=Sof(C12)=Sof(C7)=Sof(C8)=Sof(C9)=
 Sof(C10)=Sof(C11)=FVAR(1)
 Sof(F1A)=Sof(F2A)=Sof(F3A)=Sof(F4A)=Sof(F5A)=Sof(C1A)=Sof(C2A)=Sof(C3A)=
 Sof(C4A)=Sof(C5A)=Sof(C6A)=1-FVAR(2)
 Sof(F1)=Sof(F2)=Sof(F3)=Sof(F4)=Sof(F5)=Sof(C1)=Sof(C2)=Sof(C3)=Sof(C4)=
 Sof(C5)=Sof(C6)=FVAR(2)
6.a Aromatic/amide H refined with riding coordinates:
 C15(H15), C16(H16), C20(H20), C22(H22), C23(H23), C27(H27), C28(H28),
 C31(H31), C32(H32), C33(H33), C34(H34), C37(H37), C38(H38)
6.b Fitted hexagon refined as free rotating group:
 C1(C2,C3,C4,C5,C6), C12(C7,C8,C9,C10,C11), C1A(C2A,C3A,C4A,C5A,C6A), C12A(C7A,
 C8A,C9A,C10A,C11A)
;
_smtbx_masks_special_details
;
A solvent mask was calculated and 449 electrons were 
found in a volume of 2688\%A^3^ in 1 void per unit cell. 
This is consistent with the presence of 
2[CH2Cl2], 3[C6H14] per formula unit 
which account for 468 electrons 
per unit cell.
;
_smtbx_masks_void_probe_radius 1.2
_smtbx_masks_void_truncation_radius 1.2
_olex2_submission_special_instructions 'No special instructions were received'
_site XU

loop_
_space_group_symop_operation_xyz
'x, y, z'
'-x, y+1/2, -z+1/2'
'-x, -y, -z'
'x, -y-1/2, z-1/2'

loop_
_atom_site_label
_atom_site_type_symbol
_atom_site_fract_x
_atom_site_fract_y
_atom_site_fract_z
_atom_site_U_iso_or_equiv
_atom_site_adp_type
_atom_site_occupancy
_atom_site_site_symmetry_order
_atom_site_calc_flag
_atom_site_refinement_flags_posn
_atom_site_refinement_flags_adp
_atom_site_refinement_flags_occupancy
_atom_site_disorder_assembly
_atom_site_disorder_group
Cu1 Cu 0.76329(7) 0.52062(6) 0.54704(8) 0.0782(6) Uani 1 1 d . . . . .
N1 N 0.8456(5) 0.5150(4) 0.4583(5) 0.078(2) Uani 1 1 d . . . . .
N2 N 0.8275(4) 0.5791(4) 0.6271(5) 0.070(2) Uani 1 1 d . . . . .
N3 N 0.6975(5) 0.5113(4) 0.6554(6) 0.079(2) Uani 1 1 d . . . . .
N4 N 0.7115(4) 0.4502(4) 0.4838(6) 0.079(2) Uani 1 1 d . . . . .
C13 C 0.8373(7) 0.4081(6) 0.4403(9) 0.105(3) Uani 1 1 d D . . . .
C14 C 0.7593(6) 0.4026(6) 0.4579(8) 0.092(3) Uani 1 1 d . . . . .
C15 C 0.7048(7) 0.3526(6) 0.4326(12) 0.131(5) Uani 1 1 d . . . . .
H15 H 0.719206 0.314278 0.413915 0.157 Uiso 1 1 calc R U . . .
C16 C 0.6334(7) 0.3703(6) 0.4405(10) 0.119(5) Uani 1 1 d . . . . .
H16 H 0.587691 0.347593 0.428730 0.143 Uiso 1 1 calc R U . . .
C17 C 0.6392(5) 0.4315(6) 0.4708(7) 0.081(3) Uani 1 1 d . . . . .
C18 C 0.5689(6) 0.4684(5) 0.4876(8) 0.085(3) Uani 1 1 d . . . . .
C19 C 0.5609(6) 0.4989(6) 0.5746(8) 0.086(3) Uani 1 1 d . . . . .
C20 C 0.4933(6) 0.5286(6) 0.5844(7) 0.089(3) Uani 1 1 d . . . . .
H20 H 0.488103 0.548182 0.642529 0.107 Uiso 1 1 calc R U . . .
C21 C 0.6244(6) 0.4967(6) 0.6583(8) 0.087(3) Uani 1 1 d . . . . .
C22 C 0.6096(7) 0.4830(6) 0.7520(8) 0.107(4) Uani 1 1 d . . . . .
H22 H 0.561329 0.472679 0.772915 0.128 Uiso 1 1 calc R U . . .
C23 C 0.6787(7) 0.4876(6) 0.8067(8) 0.111(4) Uani 1 1 d . . . . .
H23 H 0.687924 0.478923 0.872194 0.134 Uiso 1 1 calc R U . . .
C24 C 0.7325(6) 0.5074(5) 0.7485(7) 0.079(3) Uani 1 1 d . . . . .
C25 C 0.8063(6) 0.5332(5) 0.7768(6) 0.081(3) Uani 1 1 d D . . . .
C26 C 0.8461(5) 0.5698(5) 0.7234(7) 0.078(3) Uani 1 1 d . . . . .
C27 C 0.9071(5) 0.6119(6) 0.7590(8) 0.092(3) Uani 1 1 d . . . . .
H27 H 0.934639 0.613553 0.819975 0.110 Uiso 1 1 calc R U . . .
C28 C 0.9142(5) 0.6476(6) 0.6835(8) 0.085(3) Uani 1 1 d . . . . .
H28 H 0.944875 0.682220 0.684864 0.102 Uiso 1 1 calc R U . . .
C29 C 0.8707(6) 0.6263(5) 0.6046(8) 0.083(3) Uani 1 1 d . . . . .
C30 C 0.8656(5) 0.6519(6) 0.5064(8) 0.079(3) Uani 1 1 d . . . . .
C31 C 0.8502(9) 0.7144(7) 0.4965(11) 0.125(4) Uani 1 1 d . . . . .
H31 H 0.838553 0.736629 0.549860 0.150 Uiso 1 1 calc R U . . .
C32 C 0.8523(11) 0.7426(8) 0.4088(14) 0.161(7) Uani 1 1 d . . . . .
H32 H 0.844751 0.783988 0.404088 0.193 Uiso 1 1 calc R U . . .
C33 C 0.8654(10) 0.7106(8) 0.3299(12) 0.143(6) Uani 1 1 d . . . . .
H33 H 0.867815 0.729868 0.270934 0.172 Uiso 1 1 calc R U . . .
C34 C 0.8748(10) 0.6502(7) 0.3369(9) 0.136(5) Uani 1 1 d . . . . .
H34 H 0.879140 0.627785 0.281285 0.163 Uiso 1 1 calc R U . . .
C35 C 0.8782(6) 0.6212(6) 0.4247(8) 0.090(3) Uani 1 1 d . . . . .
C36 C 0.8966(6) 0.5566(6) 0.4260(7) 0.084(3) Uani 1 1 d . . . . .
C37 C 0.9565(7) 0.5276(6) 0.3852(8) 0.101(4) Uani 1 1 d . . . . .
H37 H 0.996678 0.546322 0.356059 0.121 Uiso 1 1 calc R U . . .
C38 C 0.9475(7) 0.4700(7) 0.3941(8) 0.099(4) Uani 1 1 d . . . . .
H38 H 0.981557 0.440480 0.375512 0.119 Uiso 1 1 calc R U . . .
C39 C 0.8748(6) 0.4592(6) 0.4383(8) 0.088(3) Uani 1 1 d . . . . .
F1 F 0.7683(12) 0.6143(9) 0.9190(14) 0.120(5) Uani 0.505(15) 1 d D U P A 1
F2 F 0.8299(11) 0.6110(10) 1.1019(11) 0.140(5) Uani 0.505(15) 1 d D U P A 1
F3 F 0.9083(13) 0.5152(11) 1.1696(9) 0.149(5) Uani 0.505(15) 1 d D U P A 1
F4 F 0.9374(12) 0.4219(9) 1.0437(13) 0.146(5) Uani 0.505(15) 1 d D U P A 1
F5 F 0.8901(14) 0.4325(9) 0.8585(13) 0.117(5) Uani 0.505(15) 1 d D U P A 1
F6 F 0.909(2) 0.3425(13) 0.6021(17) 0.162(6) Uani 0.394(9) 1 d D U P B 1
F7 F 0.9847(17) 0.2317(12) 0.581(2) 0.187(7) Uani 0.394(9) 1 d D U P B 1
F8 F 0.9789(17) 0.1798(9) 0.416(3) 0.186(6) Uani 0.394(9) 1 d D U P B 1
F9 F 0.9249(18) 0.2373(13) 0.256(2) 0.180(5) Uani 0.394(9) 1 d D U P B 1
F10 F 0.851(2) 0.3455(12) 0.2682(17) 0.153(5) Uani 0.394(9) 1 d D U P B 1
C1 C 0.836(2) 0.5263(12) 0.8839(8) 0.110(3) Uani 0.505(15) 1 d DG U P A 1
C2 C 0.8215(19) 0.5722(10) 0.9444(13) 0.115(3) Uani 0.505(15) 1 d DG U P A 1
C3 C 0.8474(16) 0.5687(10) 1.0398(12) 0.120(3) Uani 0.505(15) 1 d DG U P A 1
C4 C 0.8877(16) 0.5192(11) 1.0748(8) 0.124(3) Uani 0.505(15) 1 d DG U P A 1
C5 C 0.9020(15) 0.4733(9) 1.0143(12) 0.122(3) Uani 0.505(15) 1 d DG U P A 1
C6 C 0.8761(18) 0.4768(10) 0.9189(12) 0.115(3) Uani 0.505(15) 1 d DG U P A 1
C12 C 0.882(2) 0.3191(14) 0.3471(18) 0.155(4) Uani 0.394(9) 1 d DG U P B 1
C7 C 0.879(3) 0.3452(12) 0.435(2) 0.150(4) Uani 0.394(9) 1 d DG U P B 1
C8 C 0.908(3) 0.3153(15) 0.5164(17) 0.155(4) Uani 0.394(9) 1 d DG U P B 1
C9 C 0.940(2) 0.2595(14) 0.5097(19) 0.163(4) Uani 0.394(9) 1 d DG U P B 1
C10 C 0.943(3) 0.2334(10) 0.422(3) 0.166(4) Uani 0.394(9) 1 d DG U P B 1
C11 C 0.914(3) 0.2633(14) 0.3403(18) 0.161(4) Uani 0.394(9) 1 d DG U P B 1
F1A F 0.7971(14) 0.6111(9) 0.9403(16) 0.128(5) Uani 0.495(15) 1 d D U P A 2
F2A F 0.8608(12) 0.5826(10) 1.1193(11) 0.141(4) Uani 0.495(15) 1 d D U P A 2
F3A F 0.9446(12) 0.4848(11) 1.1519(10) 0.144(5) Uani 0.495(15) 1 d D U P A 2
F4A F 0.9725(12) 0.4127(9) 1.0086(14) 0.147(5) Uani 0.495(15) 1 d D U P A 2
F5A F 0.9059(15) 0.4360(10) 0.8245(13) 0.124(5) Uani 0.495(15) 1 d D U P A 2
F6A F 0.9168(13) 0.3260(9) 0.5620(12) 0.154(4) Uani 0.606(9) 1 d D U P B 2
F7A F 0.9638(12) 0.2189(7) 0.5043(15) 0.186(5) Uani 0.606(9) 1 d D U P B 2
F8A F 0.9570(11) 0.1908(7) 0.3239(17) 0.183(5) Uani 0.606(9) 1 d D U P B 2
F9A F 0.8868(12) 0.2699(8) 0.1841(12) 0.188(6) Uani 0.606(9) 1 d D U P B 2
F10A F 0.8335(11) 0.3775(7) 0.2417(12) 0.157(5) Uani 0.606(9) 1 d D U P B 2
C1A C 0.842(2) 0.5203(13) 0.8817(9) 0.110(3) Uani 0.495(15) 1 d DG U P A 2
C2A C 0.8299(19) 0.5575(10) 0.9565(14) 0.115(3) Uani 0.495(15) 1 d DG U P A 2
C3A C 0.8629(17) 0.5444(11) 1.0471(11) 0.122(3) Uani 0.495(15) 1 d DG U P A 2
C4A C 0.9079(15) 0.4942(12) 1.0629(8) 0.125(3) Uani 0.495(15) 1 d DG U P A 2
C5A C 0.9200(15) 0.4570(10) 0.9880(13) 0.123(3) Uani 0.495(15) 1 d DG U P A 2
C6A C 0.8870(18) 0.4701(12) 0.8975(10) 0.116(3) Uani 0.495(15) 1 d DG U P A 2
C12A C 0.8661(17) 0.3376(9) 0.3059(14) 0.153(4) Uani 0.606(9) 1 d DG U P B 2
C7A C 0.8723(18) 0.3524(8) 0.4013(16) 0.149(4) Uani 0.606(9) 1 d DG U P B 2
C8A C 0.9046(16) 0.3126(10) 0.4683(10) 0.153(4) Uani 0.606(9) 1 d DG U P B 2
C9A C 0.9305(15) 0.2581(9) 0.4400(14) 0.161(4) Uani 0.606(9) 1 d DG U P B 2
C10A C 0.9243(16) 0.2433(7) 0.3447(16) 0.163(4) Uani 0.606(9) 1 d DG U P B 2
C11A C 0.8920(16) 0.2831(10) 0.2777(10) 0.159(4) Uani 0.606(9) 1 d DG U P B 2

loop_
_atom_site_aniso_label
_atom_site_aniso_U_11
_atom_site_aniso_U_22
_atom_site_aniso_U_33
_atom_site_aniso_U_23
_atom_site_aniso_U_13
_atom_site_aniso_U_12
Cu1 0.0653(9) 0.1052(12) 0.0637(9) -0.0121(7) 0.0036(6) -0.0025(7)
N1 0.065(5) 0.110(6) 0.058(5) -0.018(5) 0.002(4) -0.001(4)
N2 0.051(5) 0.100(6) 0.059(4) -0.014(4) -0.001(3) -0.003(4)
N3 0.066(4) 0.110(7) 0.060(4) -0.006(4) -0.003(4) -0.006(5)
N4 0.037(4) 0.120(6) 0.077(5) -0.031(5) -0.004(4) -0.007(4)
C13 0.067(6) 0.121(6) 0.125(10) -0.037(7) 0.002(6) -0.002(5)
C14 0.073(5) 0.107(8) 0.095(8) -0.026(7) -0.003(6) -0.002(5)
C15 0.068(6) 0.110(9) 0.218(16) -0.051(10) 0.030(8) -0.007(6)
C16 0.055(6) 0.131(9) 0.169(13) -0.050(9) 0.004(7) -0.005(6)
C17 0.043(4) 0.124(8) 0.074(6) -0.017(6) -0.004(5) -0.006(5)
C18 0.046(5) 0.130(9) 0.080(6) -0.007(6) 0.003(5) -0.004(5)
C19 0.053(5) 0.125(9) 0.080(6) -0.005(6) 0.002(4) -0.003(5)
C20 0.056(6) 0.143(11) 0.067(7) -0.012(7) 0.003(5) 0.004(6)
C21 0.063(5) 0.122(9) 0.074(5) -0.003(6) -0.004(4) -0.012(6)
C22 0.077(6) 0.161(12) 0.083(6) 0.009(8) 0.008(5) -0.011(8)
C23 0.093(7) 0.171(13) 0.068(6) 0.011(7) -0.001(5) -0.033(8)
C24 0.070(5) 0.106(8) 0.060(5) 0.006(5) -0.001(4) 0.009(5)
C25 0.072(6) 0.112(8) 0.059(5) -0.010(5) -0.001(4) 0.002(5)
C26 0.053(6) 0.121(8) 0.058(5) -0.008(5) -0.004(4) 0.004(5)
C27 0.040(5) 0.158(10) 0.073(6) -0.016(6) -0.010(5) 0.000(5)
C28 0.046(6) 0.122(9) 0.089(6) -0.030(6) 0.015(5) -0.010(5)
C29 0.070(7) 0.106(8) 0.075(5) -0.016(5) 0.017(5) -0.008(5)
C30 0.033(5) 0.116(7) 0.088(5) -0.003(5) 0.003(5) -0.003(5)
C31 0.134(12) 0.109(8) 0.136(10) 0.003(7) 0.035(9) -0.004(9)
C32 0.202(18) 0.123(12) 0.159(12) 0.033(8) 0.024(13) 0.013(13)
C33 0.172(15) 0.134(10) 0.122(10) 0.035(9) 0.011(11) -0.020(12)
C34 0.203(16) 0.131(9) 0.074(7) 0.013(7) 0.017(9) -0.021(11)
C35 0.073(7) 0.124(7) 0.073(5) 0.006(5) 0.011(5) -0.011(6)
C36 0.073(7) 0.124(6) 0.057(6) -0.006(6) 0.009(5) -0.005(5)
C37 0.093(8) 0.137(8) 0.077(7) -0.016(8) 0.034(6) -0.007(7)
C38 0.076(7) 0.133(8) 0.088(8) -0.038(8) 0.012(6) -0.002(6)
C39 0.075(7) 0.115(6) 0.077(7) -0.034(7) 0.018(5) 0.007(5)
F1 0.105(11) 0.185(9) 0.062(8) -0.037(7) -0.030(7) 0.029(8)
F2 0.127(10) 0.213(11) 0.072(7) -0.029(8) -0.032(7) 0.038(9)
F3 0.144(10) 0.223(11) 0.075(6) -0.001(7) -0.020(7) 0.027(8)
F4 0.130(10) 0.212(9) 0.095(9) 0.028(8) -0.001(8) 0.047(8)
F5 0.097(9) 0.184(9) 0.067(8) 0.006(7) -0.003(8) 0.025(8)
F6 0.194(13) 0.110(12) 0.188(12) -0.019(10) 0.041(13) 0.046(11)
F7 0.214(14) 0.129(12) 0.220(13) -0.023(12) 0.030(13) 0.022(11)
F8 0.213(11) 0.133(9) 0.216(13) -0.036(10) 0.044(11) 0.025(9)
F9 0.202(11) 0.141(10) 0.203(11) -0.051(9) 0.050(10) 0.018(9)
F10 0.171(10) 0.117(10) 0.178(10) -0.055(9) 0.054(9) 0.004(9)
C1 0.090(7) 0.181(7) 0.057(4) -0.001(5) -0.006(5) 0.018(6)
C2 0.099(7) 0.186(7) 0.059(5) -0.005(5) -0.006(5) 0.021(6)
C3 0.105(7) 0.191(8) 0.062(5) -0.008(5) -0.008(5) 0.021(6)
C4 0.109(7) 0.197(7) 0.064(5) 0.001(5) -0.008(5) 0.021(6)
C5 0.106(7) 0.192(7) 0.066(5) 0.006(5) -0.008(5) 0.023(6)
C6 0.096(7) 0.185(7) 0.061(5) 0.003(5) -0.008(5) 0.020(6)
C12 0.167(7) 0.117(6) 0.190(9) -0.040(6) 0.056(8) 0.004(5)
C7 0.159(7) 0.113(6) 0.185(9) -0.036(7) 0.058(8) 0.007(5)
C8 0.166(7) 0.115(6) 0.192(9) -0.032(7) 0.054(8) 0.011(6)
C9 0.178(7) 0.119(7) 0.197(9) -0.033(7) 0.051(8) 0.014(6)
C10 0.182(7) 0.121(7) 0.200(9) -0.038(7) 0.053(8) 0.011(6)
C11 0.175(7) 0.120(6) 0.195(9) -0.041(6) 0.054(8) 0.007(6)
F1A 0.118(11) 0.189(9) 0.072(9) -0.026(7) -0.014(8) 0.035(8)
F2A 0.133(10) 0.208(10) 0.076(7) -0.015(7) -0.019(7) 0.030(8)
F3A 0.143(11) 0.215(12) 0.067(6) 0.014(8) -0.017(7) 0.026(9)
F4A 0.119(11) 0.215(10) 0.105(10) 0.022(8) -0.004(8) 0.036(8)
F5A 0.117(11) 0.181(10) 0.073(9) 0.001(8) 0.001(9) 0.025(8)
F6A 0.166(8) 0.118(9) 0.185(10) -0.017(7) 0.056(9) 0.028(7)
F7A 0.215(10) 0.132(8) 0.216(11) -0.020(8) 0.047(10) 0.021(8)
F8A 0.203(10) 0.134(8) 0.217(11) -0.042(8) 0.051(10) 0.024(7)
F9A 0.221(13) 0.153(11) 0.194(11) -0.065(9) 0.038(11) 0.010(10)
F10A 0.171(11) 0.137(11) 0.167(10) -0.057(8) 0.036(9) 0.016(9)
C1A 0.091(7) 0.181(7) 0.057(4) -0.002(5) -0.004(5) 0.017(6)
C2A 0.099(7) 0.185(7) 0.059(5) -0.004(5) -0.005(5) 0.021(6)
C3A 0.106(6) 0.194(7) 0.062(4) -0.003(5) -0.009(5) 0.021(6)
C4A 0.112(7) 0.196(8) 0.064(5) 0.004(5) -0.009(5) 0.020(6)
C5A 0.106(7) 0.194(7) 0.067(5) 0.006(5) -0.008(5) 0.023(6)
C6A 0.097(7) 0.185(7) 0.062(5) 0.003(5) -0.008(5) 0.021(6)
C12A 0.166(7) 0.117(6) 0.185(9) -0.041(6) 0.054(8) 0.004(6)
C7A 0.158(7) 0.112(6) 0.184(9) -0.037(6) 0.057(8) 0.005(5)
C8A 0.163(7) 0.115(6) 0.190(9) -0.034(6) 0.057(8) 0.007(5)
C9A 0.176(7) 0.118(6) 0.197(9) -0.034(6) 0.053(8) 0.010(5)
C10A 0.178(7) 0.120(6) 0.197(9) -0.039(7) 0.054(8) 0.008(6)
C11A 0.174(7) 0.121(7) 0.190(9) -0.043(7) 0.055(8) 0.005(6)

loop_
_atom_type_symbol
_atom_type_description
_atom_type_scat_dispersion_real
_atom_type_scat_dispersion_imag
_atom_type_scat_source
C C 0.0033 0.0016 'International Tables Vol C Tables 4.2.6.8 and 6.1.1.4'
H H 0.0000 0.0000 'International Tables Vol C Tables 4.2.6.8 and 6.1.1.4'
Cl Cl 0.1484 0.1585 'International Tables Vol C Tables 4.2.6.8 and 6.1.1.4'
Cu Cu 0.3201 1.2651 'International Tables Vol C Tables 4.2.6.8 and 6.1.1.4'
F F 0.0171 0.0103 'International Tables Vol C Tables 4.2.6.8 and 6.1.1.4'
N N 0.0061 0.0033 'International Tables Vol C Tables 4.2.6.8 and 6.1.1.4'

loop_
_geom_angle_atom_site_label_1
_geom_angle_atom_site_label_2
_geom_angle_atom_site_label_3
_geom_angle
_geom_angle_site_symmetry_1
_geom_angle_site_symmetry_3
_geom_angle_publ_flag
N1 Cu1 N2 90.2(3) . . ?
N1 Cu1 N3 165.5(4) . . ?
N2 Cu1 N3 88.0(3) . . ?
N4 Cu1 N1 89.2(3) . . ?
N4 Cu1 N2 168.3(4) . . ?
N4 Cu1 N3 89.6(3) . . ?
C36 N1 Cu1 132.7(8) . . ?
C39 N1 Cu1 118.8(8) . . ?
C39 N1 C36 106.5(9) . . ?
C26 N2 Cu1 121.2(7) . . ?
C29 N2 Cu1 132.3(7) . . ?
C29 N2 C26 105.6(8) . . ?
C21 N3 Cu1 132.3(7) . . ?
C21 N3 C24 106.6(9) . . ?
C24 N3 Cu1 119.9(7) . . ?
C14 N4 Cu1 117.9(6) . . ?
C17 N4 Cu1 134.2(7) . . ?
C17 N4 C14 107.0(9) . . ?
C14 C13 C7 112(2) . . ?
C14 C13 C7A 114.6(16) . . ?
C39 C13 C14 124.4(11) . . ?
C39 C13 C7 123(2) . . ?
C39 C13 C7A 119.7(16) . . ?
N4 C14 C15 105.1(9) . . ?
C13 C14 N4 124.9(11) . . ?
C13 C14 C15 128.5(11) . . ?
C14 C15 H15 125.4 . . ?
C16 C15 C14 109.3(12) . . ?
C16 C15 H15 125.4 . . ?
C15 C16 H16 127.0 . . ?
C15 C16 C17 106.0(11) . . ?
C17 C16 H16 127.0 . . ?
N4 C17 C16 112.6(10) . . ?
N4 C17 C18 125.0(10) . . ?
C16 C17 C18 122.5(9) . . ?
C19 C18 C17 123.3(9) . . ?
C20 C18 C17 118.9(10) 3_666 . ?
C20 C18 C19 117.7(9) 3_666 . ?
C18 C19 C21 121.6(10) . . ?
C20 C19 C18 118.7(9) . . ?
C20 C19 C21 119.6(10) . . ?
C18 C20 H20 118.2 3_666 . ?
C19 C20 C18 123.5(10) . 3_666 ?
C19 C20 H20 118.2 . . ?
N3 C21 C19 126.0(10) . . ?
N3 C21 C22 110.6(10) . . ?
C22 C21 C19 123.2(10) . . ?
C21 C22 H22 126.8 . . ?
C23 C22 C21 106.5(11) . . ?
C23 C22 H22 126.8 . . ?
C22 C23 H23 126.4 . . ?
C22 C23 C24 107.2(11) . . ?
C24 C23 H23 126.4 . . ?
N3 C24 C25 122.2(9) . . ?
C23 C24 N3 109.0(9) . . ?
C23 C24 C25 127.3(10) . . ?
C24 C25 C1 115.6(17) . . ?
C24 C25 C1A 116.6(18) . . ?
C26 C25 C24 125.8(9) . . ?
C26 C25 C1 117.7(17) . . ?
C26 C25 C1A 117.5(17) . . ?
N2 C26 C27 109.1(10) . . ?
C25 C26 N2 124.0(9) . . ?
C25 C26 C27 126.3(9) . . ?
C26 C27 H27 128.3 . . ?
C28 C27 C26 103.5(9) . . ?
C28 C27 H27 128.3 . . ?
C27 C28 H28 124.8 . . ?
C27 C28 C29 110.3(11) . . ?
C29 C28 H28 124.8 . . ?
N2 C29 C28 110.9(10) . . ?
N2 C29 C30 122.4(9) . . ?
C28 C29 C30 126.6(11) . . ?
C31 C30 C29 117.4(11) . . ?
C35 C30 C29 125.6(11) . . ?
C35 C30 C31 116.9(12) . . ?
C30 C31 H31 119.6 . . ?
C32 C31 C30 120.7(15) . . ?
C32 C31 H31 119.6 . . ?
C31 C32 H32 119.8 . . ?
C33 C32 C31 120.4(17) . . ?
C33 C32 H32 119.8 . . ?
C32 C33 H33 120.3 . . ?
C32 C33 C34 119.5(16) . . ?
C34 C33 H33 120.3 . . ?
C33 C34 H34 119.3 . . ?
C33 C34 C35 121.5(15) . . ?
C35 C34 H34 119.3 . . ?
C30 C35 C34 120.7(13) . . ?
C30 C35 C36 122.0(10) . . ?
C34 C35 C36 117.3(12) . . ?
N1 C36 C35 121.2(10) . . ?
N1 C36 C37 110.0(11) . . ?
C37 C36 C35 128.1(11) . . ?
C36 C37 H37 125.6 . . ?
C38 C37 C36 108.8(12) . . ?
C38 C37 H37 125.6 . . ?
C37 C38 H38 125.8 . . ?
C37 C38 C39 108.5(11) . . ?
C39 C38 H38 125.8 . . ?
N1 C39 C38 106.2(11) . . ?
C13 C39 N1 126.2(10) . . ?
C13 C39 C38 126.3(11) . . ?
C2 C1 C25 117.7(14) . . ?
C2 C1 C6 120.0 . . ?
C6 C1 C25 122.3(14) . . ?
F1 C2 C1 121.6(15) . . ?
F1 C2 C3 116.6(15) . . ?
C3 C2 C1 120.0 . . ?
F2 C3 C2 121.4(14) . . ?
F2 C3 C4 118.4(15) . . ?
C2 C3 C4 120.0 . . ?
F3 C4 C3 118.9(16) . . ?
F3 C4 C5 121.0(16) . . ?
C5 C4 C3 120.0 . . ?
F4 C5 C4 123.7(15) . . ?
F4 C5 C6 116.2(15) . . ?
C6 C5 C4 120.0 . . ?
F5 C6 C1 119.1(15) . . ?
F5 C6 C5 120.9(15) . . ?
C5 C6 C1 120.0 . . ?
F10 C12 C7 121(3) . . ?
F10 C12 C11 119(3) . . ?
C7 C12 C11 120.0 . . ?
C12 C7 C13 118(2) . . ?
C8 C7 C13 121(2) . . ?
C8 C7 C12 120.0 . . ?
F6 C8 C7 120(3) . . ?
F6 C8 C9 120(3) . . ?
C7 C8 C9 120.0 . . ?
F7 C9 C8 125(3) . . ?
F7 C9 C10 114(3) . . ?
C10 C9 C8 120.0 . . ?
F8 C10 C9 119(3) . . ?
F8 C10 C11 121(3) . . ?
C11 C10 C9 120.0 . . ?
F9 C11 C12 123(3) . . ?
F9 C11 C10 117(3) . . ?
C10 C11 C12 120.0 . . ?
C2A C1A C25 122.2(14) . . ?
C2A C1A C6A 120.0 . . ?
C6A C1A C25 117.8(14) . . ?
F1A C2A C1A 120.5(16) . . ?
F1A C2A C3A 118.6(16) . . ?
C1A C2A C3A 120.0 . . ?
F2A C3A C2A 122.0(16) . . ?
F2A C3A C4A 117.5(15) . . ?
C2A C3A C4A 120.0 . . ?
F3A C4A C3A 118.6(16) . . ?
F3A C4A C5A 121.2(16) . . ?
C5A C4A C3A 120.0 . . ?
F4A C5A C4A 115.4(15) . . ?
F4A C5A C6A 124.1(15) . . ?
C4A C5A C6A 120.0 . . ?
F5A C6A C1A 121.3(16) . . ?
F5A C6A C5A 118.4(16) . . ?
C5A C6A C1A 120.0 . . ?
F10A C12A C7A 118.7(17) . . ?
F10A C12A C11A 121.3(17) . . ?
C7A C12A C11A 120.0 . . ?
C12A C7A C13 123.8(17) . . ?
C8A C7A C13 115.8(17) . . ?
C8A C7A C12A 120.0 . . ?
F6A C8A C7A 122.7(18) . . ?
F6A C8A C9A 117.2(18) . . ?
C7A C8A C9A 120.0 . . ?
F7A C9A C8A 121.1(19) . . ?
F7A C9A C10A 118.9(19) . . ?
C10A C9A C8A 120.0 . . ?
F8A C10A C9A 115.3(19) . . ?
F8A C10A C11A 124.5(19) . . ?
C9A C10A C11A 120.0 . . ?
F9A C11A C12A 119.1(18) . . ?
F9A C11A C10A 120.9(18) . . ?
C10A C11A C12A 120.0 . . ?

loop_
_geom_bond_atom_site_label_1
_geom_bond_atom_site_label_2
_geom_bond_distance
_geom_bond_site_symmetry_2
_geom_bond_publ_flag
Cu1 N1 2.008(8) . ?
Cu1 N2 2.015(8) . ?
Cu1 N3 2.022(8) . ?
Cu1 N4 2.003(8) . ?
N1 C36 1.406(14) . ?
N1 C39 1.405(14) . ?
N2 C26 1.392(12) . ?
N2 C29 1.365(13) . ?
N3 C21 1.323(13) . ?
N3 C24 1.405(13) . ?
N4 C14 1.435(14) . ?
N4 C17 1.328(12) . ?
C13 C14 1.415(16) . ?
C13 C39 1.332(16) . ?
C13 C7 1.610(15) . ?
C13 C7A 1.532(13) . ?
C14 C15 1.501(17) . ?
C15 H15 0.9500 . ?
C15 C16 1.325(16) . ?
C16 H16 0.9500 . ?
C16 C17 1.456(17) . ?
C17 C18 1.523(15) . ?
C18 C19 1.437(15) . ?
C18 C20 1.420(14) 3_666 ?
C19 C20 1.379(15) . ?
C19 C21 1.545(15) . ?
C20 H20 0.9500 . ?
C21 C22 1.417(16) . ?
C22 H22 0.9500 . ?
C22 C23 1.373(16) . ?
C23 H23 0.9500 . ?
C23 C24 1.387(15) . ?
C24 C25 1.435(15) . ?
C25 C26 1.363(14) . ?
C25 C1 1.567(13) . ?
C25 C1A 1.586(13) . ?
C26 C27 1.482(15) . ?
C27 H27 0.9500 . ?
C27 C28 1.361(16) . ?
C28 H28 0.9500 . ?
C28 C29 1.378(14) . ?
C29 C30 1.507(15) . ?
C30 C31 1.448(17) . ?
C30 C35 1.391(15) . ?
C31 H31 0.9500 . ?
C31 C32 1.40(2) . ?
C32 H32 0.9500 . ?
C32 C33 1.37(2) . ?
C33 H33 0.9500 . ?
C33 C34 1.38(2) . ?
C34 H34 0.9500 . ?
C34 C35 1.407(17) . ?
C35 C36 1.500(17) . ?
C36 C37 1.407(15) . ?
C37 H37 0.9500 . ?
C37 C38 1.325(16) . ?
C38 H38 0.9500 . ?
C38 C39 1.490(16) . ?
F1 C2 1.356(13) . ?
F2 C3 1.360(12) . ?
F3 C4 1.364(12) . ?
F4 C5 1.365(13) . ?
F5 C6 1.360(13) . ?
F6 C8 1.365(14) . ?
F7 C9 1.372(15) . ?
F8 C10 1.377(14) . ?
F9 C11 1.367(14) . ?
F10 C12 1.340(15) . ?
C1 C2 1.3900 . ?
C1 C6 1.3900 . ?
C2 C3 1.3900 . ?
C3 C4 1.3900 . ?
C4 C5 1.3900 . ?
C5 C6 1.3900 . ?
C12 C7 1.3900 . ?
C12 C11 1.3900 . ?
C7 C8 1.3900 . ?
C8 C9 1.3900 . ?
C9 C10 1.3900 . ?
C10 C11 1.3900 . ?
F1A C2A 1.355(13) . ?
F2A C3A 1.347(13) . ?
F3A C4A 1.378(12) . ?
F4A C5A 1.372(13) . ?
F5A C6A 1.361(13) . ?
F6A C8A 1.363(13) . ?
F7A C9A 1.364(13) . ?
F8A C10A 1.367(12) . ?
F9A C11A 1.359(13) . ?
F10A C12A 1.369(13) . ?
C1A C2A 1.3900 . ?
C1A C6A 1.3900 . ?
C2A C3A 1.3900 . ?
C3A C4A 1.3900 . ?
C4A C5A 1.3900 . ?
C5A C6A 1.3900 . ?
C12A C7A 1.3900 . ?
C12A C11A 1.3900 . ?
C7A C8A 1.3900 . ?
C8A C9A 1.3900 . ?
C9A C10A 1.3900 . ?
C10A C11A 1.3900 . ?

loop_
_geom_torsion_atom_site_label_1
_geom_torsion_atom_site_label_2
_geom_torsion_atom_site_label_3
_geom_torsion_atom_site_label_4
_geom_torsion
_geom_torsion_site_symmetry_1
_geom_torsion_site_symmetry_2
_geom_torsion_site_symmetry_3
_geom_torsion_site_symmetry_4
_geom_torsion_publ_flag
Cu1 N1 C36 C35 -24.5(15) . . . . ?
Cu1 N1 C36 C37 164.0(8) . . . . ?
Cu1 N1 C39 C13 27.8(16) . . . . ?
Cu1 N1 C39 C38 -164.7(7) . . . . ?
Cu1 N2 C26 C25 -21.0(14) . . . . ?
Cu1 N2 C26 C27 167.4(7) . . . . ?
Cu1 N2 C29 C28 -170.4(7) . . . . ?
Cu1 N2 C29 C30 12.6(15) . . . . ?
Cu1 N3 C21 C19 -18.3(19) . . . . ?
Cu1 N3 C21 C22 166.6(9) . . . . ?
Cu1 N3 C24 C23 -166.1(9) . . . . ?
Cu1 N3 C24 C25 26.6(14) . . . . ?
Cu1 N4 C14 C13 -24.7(15) . . . . ?
Cu1 N4 C14 C15 168.1(9) . . . . ?
Cu1 N4 C17 C16 -165.8(9) . . . . ?
Cu1 N4 C17 C18 12.6(17) . . . . ?
N1 C36 C37 C38 -2.8(14) . . . . ?
N2 C26 C27 C28 6.5(12) . . . . ?
N2 C29 C30 C31 126.3(12) . . . . ?
N2 C29 C30 C35 -57.2(14) . . . . ?
N3 C21 C22 C23 -2.4(16) . . . . ?
N3 C24 C25 C26 8.8(18) . . . . ?
N3 C24 C25 C1 178.3(12) . . . . ?
N3 C24 C25 C1A -174.6(12) . . . . ?
N4 C14 C15 C16 1.7(17) . . . . ?
N4 C17 C18 C19 -52.6(17) . . . . ?
N4 C17 C18 C20 129.7(12) . . . 3_666 ?
C13 C14 C15 C16 -164.9(14) . . . . ?
C13 C7 C8 F6 -7(4) . . . . ?
C13 C7 C8 C9 176(4) . . . . ?
C13 C7A C8A F6A -11(2) . . . . ?
C13 C7A C8A C9A 173(3) . . . . ?
C14 N4 C17 C16 2.9(13) . . . . ?
C14 N4 C17 C18 -178.7(10) . . . . ?
C14 C13 C39 N1 4(2) . . . . ?
C14 C13 C39 C38 -161.2(12) . . . . ?
C14 C13 C7 C12 95(3) . . . . ?
C14 C13 C7 C8 -82(3) . . . . ?
C14 C13 C7A C12A 85(2) . . . . ?
C14 C13 C7A C8A -88.0(19) . . . . ?
C14 C15 C16 C17 0.0(18) . . . . ?
C15 C16 C17 N4 -1.9(17) . . . . ?
C15 C16 C17 C18 179.7(12) . . . . ?
C16 C17 C18 C19 125.6(13) . . . . ?
C16 C17 C18 C20 -52.1(17) . . . 3_666 ?
C17 N4 C14 C13 164.5(12) . . . . ?
C17 N4 C14 C15 -2.7(13) . . . . ?
C17 C18 C19 C20 -176.7(11) . . . . ?
C17 C18 C19 C21 0.3(18) . . . . ?
C18 C19 C20 C18 -1(2) . . . 3_666 ?
C18 C19 C21 N3 55.4(18) . . . . ?
C18 C19 C21 C22 -130.1(13) . . . . ?
C19 C21 C22 C23 -177.7(12) . . . . ?
C20 C18 C19 C20 1.0(19) 3_666 . . . ?
C20 C18 C19 C21 178.1(11) 3_666 . . . ?
C20 C19 C21 N3 -127.6(13) . . . . ?
C20 C19 C21 C22 46.9(18) . . . . ?
C21 N3 C24 C23 2.4(14) . . . . ?
C21 N3 C24 C25 -164.8(11) . . . . ?
C21 C19 C20 C18 -178.2(11) . . . 3_666 ?
C21 C22 C23 C24 3.8(16) . . . . ?
C22 C23 C24 N3 -3.9(16) . . . . ?
C22 C23 C24 C25 162.5(12) . . . . ?
C23 C24 C25 C26 -156.0(13) . . . . ?
C23 C24 C25 C1 14(2) . . . . ?
C23 C24 C25 C1A 21(2) . . . . ?
C24 N3 C21 C19 175.1(11) . . . . ?
C24 N3 C21 C22 0.0(14) . . . . ?
C24 C25 C26 N2 -12.1(18) . . . . ?
C24 C25 C26 C27 158.1(11) . . . . ?
C24 C25 C1 C2 -94.8(19) . . . . ?
C24 C25 C1 C6 86(2) . . . . ?
C24 C25 C1A C2A -92(2) . . . . ?
C24 C25 C1A C6A 89(2) . . . . ?
C25 C26 C27 C28 -164.9(11) . . . . ?
C25 C1 C2 F1 16(3) . . . . ?
C25 C1 C2 C3 -179(3) . . . . ?
C25 C1 C6 F5 0(3) . . . . ?
C25 C1 C6 C5 179(3) . . . . ?
C25 C1A C2A F1A -10(3) . . . . ?
C25 C1A C2A C3A -180(3) . . . . ?
C25 C1A C6A F5A 6(3) . . . . ?
C25 C1A C6A C5A 180(3) . . . . ?
C26 N2 C29 C28 -1.3(12) . . . . ?
C26 N2 C29 C30 -178.2(9) . . . . ?
C26 C25 C1 C2 76(2) . . . . ?
C26 C25 C1 C6 -103(2) . . . . ?
C26 C25 C1A C2A 85(2) . . . . ?
C26 C25 C1A C6A -95(2) . . . . ?
C26 C27 C28 C29 -7.3(12) . . . . ?
C27 C28 C29 N2 5.8(13) . . . . ?
C27 C28 C29 C30 -177.4(10) . . . . ?
C28 C29 C30 C31 -50.2(15) . . . . ?
C28 C29 C30 C35 126.4(13) . . . . ?
C29 N2 C26 C25 168.4(11) . . . . ?
C29 N2 C26 C27 -3.3(11) . . . . ?
C29 C30 C31 C32 173.5(14) . . . . ?
C29 C30 C35 C34 -177.5(12) . . . . ?
C29 C30 C35 C36 2.0(16) . . . . ?
C30 C31 C32 C33 3(3) . . . . ?
C30 C35 C36 N1 59.3(15) . . . . ?
C30 C35 C36 C37 -130.9(12) . . . . ?
C31 C30 C35 C34 -1.0(17) . . . . ?
C31 C30 C35 C36 178.5(11) . . . . ?
C31 C32 C33 C34 1(3) . . . . ?
C32 C33 C34 C35 -6(3) . . . . ?
C33 C34 C35 C30 6(2) . . . . ?
C33 C34 C35 C36 -174.0(15) . . . . ?
C34 C35 C36 N1 -121.2(12) . . . . ?
C34 C35 C36 C37 48.6(18) . . . . ?
C35 C30 C31 C32 -3(2) . . . . ?
C35 C36 C37 C38 -173.5(11) . . . . ?
C36 N1 C39 C13 -166.2(12) . . . . ?
C36 N1 C39 C38 1.3(11) . . . . ?
C36 C37 C38 C39 3.5(15) . . . . ?
C37 C38 C39 N1 -3.1(14) . . . . ?
C37 C38 C39 C13 164.4(13) . . . . ?
C39 N1 C36 C35 172.2(9) . . . . ?
C39 N1 C36 C37 0.7(12) . . . . ?
C39 C13 C14 N4 -6(2) . . . . ?
C39 C13 C14 C15 158.6(14) . . . . ?
C39 C13 C7 C12 -92(3) . . . . ?
C39 C13 C7 C8 92(3) . . . . ?
C39 C13 C7A C12A -82(2) . . . . ?
C39 C13 C7A C8A 104.5(18) . . . . ?
F1 C2 C3 F2 -10(3) . . . . ?
F1 C2 C3 C4 165(3) . . . . ?
F2 C3 C4 F3 0(3) . . . . ?
F2 C3 C4 C5 176(3) . . . . ?
F3 C4 C5 F4 0(3) . . . . ?
F3 C4 C5 C6 176(3) . . . . ?
F4 C5 C6 F5 -4(3) . . . . ?
F4 C5 C6 C1 177(2) . . . . ?
F6 C8 C9 F7 -12(5) . . . . ?
F6 C8 C9 C10 -176(4) . . . . ?
F7 C9 C10 F8 9(4) . . . . ?
F7 C9 C10 C11 -166(4) . . . . ?
F8 C10 C11 F9 -1(4) . . . . ?
F8 C10 C11 C12 -176(4) . . . . ?
F10 C12 C7 C13 0(4) . . . . ?
F10 C12 C7 C8 176(4) . . . . ?
F10 C12 C11 F9 10(4) . . . . ?
F10 C12 C11 C10 -176(4) . . . . ?
C1 C25 C26 N2 178.6(13) . . . . ?
C1 C25 C26 C27 -11.2(19) . . . . ?
C1 C2 C3 F2 -175(3) . . . . ?
C1 C2 C3 C4 0.0 . . . . ?
C2 C1 C6 F5 -179(3) . . . . ?
C2 C1 C6 C5 0.0 . . . . ?
C2 C3 C4 F3 -176(3) . . . . ?
C2 C3 C4 C5 0.0 . . . . ?
C3 C4 C5 F4 -176(3) . . . . ?
C3 C4 C5 C6 0.0 . . . . ?
C4 C5 C6 F5 179(3) . . . . ?
C4 C5 C6 C1 0.0 . . . . ?
C6 C1 C2 F1 -164(3) . . . . ?
C6 C1 C2 C3 0.0 . . . . ?
C12 C7 C8 F6 176(4) . . . . ?
C12 C7 C8 C9 0.0 . . . . ?
C7 C13 C14 N4 167.6(16) . . . . ?
C7 C13 C14 C15 -28(2) . . . . ?
C7 C13 C39 N1 -168.5(17) . . . . ?
C7 C13 C39 C38 26(2) . . . . ?
C7 C12 C11 F9 -174(4) . . . . ?
C7 C12 C11 C10 0.0 . . . . ?
C7 C8 C9 F7 165(4) . . . . ?
C7 C8 C9 C10 0.0 . . . . ?
C8 C9 C10 F8 176(4) . . . . ?
C8 C9 C10 C11 0.0 . . . . ?
C9 C10 C11 F9 174(4) . . . . ?
C9 C10 C11 C12 0.0 . . . . ?
C11 C12 C7 C13 -176(4) . . . . ?
C11 C12 C7 C8 0.0 . . . . ?
F1A C2A C3A F2A 2(3) . . . . ?
F1A C2A C3A C4A -169(3) . . . . ?
F2A C3A C4A F3A 3(3) . . . . ?
F2A C3A C4A C5A -172(3) . . . . ?
F3A C4A C5A F4A -2(3) . . . . ?
F3A C4A C5A C6A -175(3) . . . . ?
F4A C5A C6A F5A 2(3) . . . . ?
F4A C5A C6A C1A -172(3) . . . . ?
F6A C8A C9A F7A 3(3) . . . . ?
F6A C8A C9A C10A -176(2) . . . . ?
F7A C9A C10A F8A -4(2) . . . . ?
F7A C9A C10A C11A -179(2) . . . . ?
F8A C10A C11A F9A 4(3) . . . . ?
F8A C10A C11A C12A -175(3) . . . . ?
F10A C12A C7A C13 7(2) . . . . ?
F10A C12A C7A C8A 180(2) . . . . ?
F10A C12A C11A F9A 2(3) . . . . ?
F10A C12A C11A C10A -179(3) . . . . ?
C1A C25 C26 N2 171.3(12) . . . . ?
C1A C25 C26 C27 -18.4(18) . . . . ?
C1A C2A C3A F2A 172(3) . . . . ?
C1A C2A C3A C4A 0.0 . . . . ?
C2A C1A C6A F5A -174(3) . . . . ?
C2A C1A C6A C5A 0.0 . . . . ?
C2A C3A C4A F3A 175(3) . . . . ?
C2A C3A C4A C5A 0.0 . . . . ?
C3A C4A C5A F4A 172(3) . . . . ?
C3A C4A C5A C6A 0.0 . . . . ?
C4A C5A C6A F5A 174(3) . . . . ?
C4A C5A C6A C1A 0.0 . . . . ?
C6A C1A C2A F1A 169(3) . . . . ?
C6A C1A C2A C3A 0.0 . . . . ?
C12A C7A C8A F6A 176(2) . . . . ?
C12A C7A C8A C9A 0.0 . . . . ?
C7A C13 C14 N4 -172.3(13) . . . . ?
C7A C13 C14 C15 -8(2) . . . . ?
C7A C13 C39 N1 170.1(14) . . . . ?
C7A C13 C39 C38 5(2) . . . . ?
C7A C12A C11A F9A -179(2) . . . . ?
C7A C12A C11A C10A 0.0 . . . . ?
C7A C8A C9A F7A 179(2) . . . . ?
C7A C8A C9A C10A 0.0 . . . . ?
C8A C9A C10A F8A 175(3) . . . . ?
C8A C9A C10A C11A 0.0 . . . . ?
C9A C10A C11A F9A 179(3) . . . . ?
C9A C10A C11A C12A 0.0 . . . . ?
C11A C12A C7A C13 -173(3) . . . . ?
C11A C12A C7A C8A 0.0 . . . . ?

loop_
_smtbx_masks_void_nr
_smtbx_masks_void_average_x
_smtbx_masks_void_average_y
_smtbx_masks_void_average_z
_smtbx_masks_void_volume
_smtbx_masks_void_count_electrons
_smtbx_masks_void_content
1 0.500 -0.507 -0.854 2687.8 449.4 '4 CH2Cl2,6 C6H14'
